data_4076622
loop_
_publ_author_name
'Byrne, Lindsay T.'
'Hos, James P.'
'Koutsantonis, George A.'
'Sanford, Vanessa'
'Skelton, Brian W.'
'White, Allan H.'

_publ_section_title
;
 Carbon Chain Formation on Metallic Arrays. X-ray Structural
 Determinations of [Ru4(\m4-(CCC(CO2Me)C(CO2Me))(\h-C5H4R)2(\m-CO)(CO)8],
 [{Ru(CO)2(\h-C5H5)}2{\m-CCC(CO2Me)C(CO2Me)C(O)}], and
 [{Ru(CO)2(\h-C5H5)2{\m-CC(CN)2CC(CN)2}] (R = H, Me)
;
_journal_issue 15
_journal_name_full Organometallics
_journal_page_first 3147
_journal_paper_doi 10.1021/om0101745
_journal_volume 21
_journal_year 2002
_chemical_formula_sum 'C22 H16 O8 Ru2'
_chemical_formula_weight 610.5
_space_group_IT_number 14
_symmetry_cell_setting monoclinic
_symmetry_space_group_name_Hall '-P 2ybc'
_symmetry_space_group_name_H-M 'P 1 21/c 1'
_cell_angle_alpha 90.00000
_cell_angle_beta 95.624(2)
_cell_angle_gamma 90.00000
_cell_formula_units_Z 4
_cell_length_a 12.2700(14)
_cell_length_b 10.1070(11)
_cell_length_c 17.5210(19)
_cell_measurement_reflns_used 8192
_cell_measurement_temperature 293
_cell_measurement_theta_max 28
_cell_measurement_theta_min 2
_cell_volume 2162.4(4)
_computing_cell_refinement 'Siemens SAINT (Siemens, 1995)'
_computing_data_collection 'Siemens SMART (Siemens, 1995)'
_computing_data_reduction 'xtal ADDREF SORTRF'
_computing_molecular_graphics xtal
_computing_publication_material 'xtal BONDLA CIFIO'
_computing_structure_refinement 'xtal CRYLSQ'
_computing_structure_solution xtal
_diffrn_ambient_temperature 293
_diffrn_measurement_device_type
;
Bruker SMART CCD diffractometer
;
_diffrn_measurement_method '\w scans'
_diffrn_radiation_detector 'CCD area detector'
_diffrn_radiation_monochromator graphite
_diffrn_radiation_source 'sealed tube'
_diffrn_radiation_type 'Mo K\a'
_diffrn_radiation_wavelength .71073
_diffrn_reflns_av_R_equivalents .02
_diffrn_reflns_av_sigmaI/netI .057
_diffrn_reflns_limit_h_max 16
_diffrn_reflns_limit_h_min -16
_diffrn_reflns_limit_k_max 13
_diffrn_reflns_limit_k_min 0
_diffrn_reflns_limit_l_max 23
_diffrn_reflns_limit_l_min 0
_diffrn_reflns_number 25129
_diffrn_reflns_theta_max 29.17
_diffrn_reflns_theta_min 1.67
_diffrn_standards_decay_% 0
_exptl_absorpt_coefficient_mu 1.44
_exptl_absorpt_correction_T_max .850
_exptl_absorpt_correction_T_min .656
_exptl_absorpt_correction_type multi-scan
_exptl_absorpt_process_details
;
 SADABS; Sheldrick, 1996
;
_exptl_crystal_density_diffrn 1.875
_exptl_crystal_description fragment
_exptl_crystal_F_000 1200
_exptl_crystal_size_max 0.45
_exptl_crystal_size_mid 0.13
_exptl_crystal_size_min 0.07
_refine_diff_density_max .937
_refine_diff_density_min -.337
_refine_ls_goodness_of_fit_all 1.215
_refine_ls_goodness_of_fit_ref 1.344
_refine_ls_hydrogen_treatment noref
_refine_ls_matrix_type full
_refine_ls_number_constraints 0
_refine_ls_number_parameters 299
_refine_ls_number_reflns 3937
_refine_ls_number_restraints 0
_refine_ls_R_factor_all .052
_refine_ls_R_factor_gt .032
_refine_ls_shift/su_max .044
_refine_ls_shift/su_mean .002
_refine_ls_structure_factor_coef F
_refine_ls_weighting_scheme calc
_refine_ls_wR_factor_all .042
_refine_ls_wR_factor_ref .039
_reflns_d_resolution_high .729
_reflns_d_resolution_low 12.181
_reflns_limit_h_max 16
_reflns_limit_h_min 0
_reflns_limit_k_max 13
_reflns_limit_k_min 0
_reflns_limit_l_max 23
_reflns_limit_l_min -23
_reflns_number_gt 3937
_reflns_number_total 5483
_reflns_threshold_expression 'F    > 4.00 sig(F   )'
_cod_data_source_file om0101745.cif
_cod_data_source_block gk70
_cod_original_sg_symbol_Hall -p_2ybc
_cod_original_sg_symbol_H-M p_1_21/c_1
_cod_database_code 4076622

loop_
_symmetry_equiv_pos_as_xyz
+x,+y,+z
-x,1/2+y,1/2-z
-x,-y,-z
+x,1/2-y,1/2+z

loop_
_atom_site_label
_atom_site_fract_x
_atom_site_fract_y
_atom_site_fract_z
_atom_site_U_iso_or_equiv
_atom_site_adp_type
_atom_site_occupancy
Ru1 .70887(2) .80377(2) .392038(14) .04232(15) Uani 1.00000
Ru2 .87018(2) .69008(2) .587531(14) .04268(15) Uani 1.00000
C11 .8326(3) .7461(4) .3462(2) .062(2) Uani 1.00000
O11 .9084(3) .7107(4) .3197(2) .100(2) Uani 1.00000
C12 .6253(4) .6699(4) .3411(2) .062(2) Uani 1.00000
O12 .5694(3) .5948(3) .30804(17) .095(2) Uani 1.00000
C21 .7617(3) .7649(4) .6386(2) .054(2) Uani 1.00000
O21 .6965(2) .8134(3) .67163(18) .082(2) Uani 1.00000
C31 .6468(3) .3557(3) .5067(2) .053(2) Uani 1.00000
O31 .6206(3) .2509(3) .53091(17) .084(2) Uani 1.00000
O32 .6034(3) .4048(3) .44154(17) .0858(19) Uani 1.00000
C32 .5139(5) .3284(5) .4032(3) .108(4) Uani 1.00000
C41 .7662(5) .2879(5) .6584(3) .091(3) Uani 1.00000
O41 .8257(3) .1951(4) .6494(3) .119(3) Uani 1.00000
O42 .6953(4) .2885(3) .7064(2) .107(3) Uani 1.00000
C42 .6960(9) .1586(9) .7465(5) .095(7) Uani .566(10)
C42' .7976(13) .0940(10) .7051(10) .120(10) Uani .434(10)
C1 .7521(2) .6732(3) .47759(17) .0407(16) Uani 1.00000
C2 .7577(2) .5687(3) .51592(17) .0421(16) Uani 1.00000
C3 .7300(3) .4442(3) .54645(19) .0449(17) Uani 1.00000
C4 .7778(3) .4155(3) .6173(2) .0520(19) Uani 1.00000
C5 .8497(3) .5222(4) .6541(2) .054(2) Uani 1.00000
O5 .8924(2) .5068(3) .71908(15) .0791(18) Uani 1.00000
C101 .6414(5) .9521(4) .4689(3) .083(3) Uani 1.00000
C102 .5683(3) .9380(4) .4044(4) .087(3) Uani 1.00000
C103 .6230(4) .9830(4) .3410(2) .074(3) Uani 1.00000
C104 .7271(4) 1.0202(4) .3698(3) .074(3) Uani 1.00000
C105 .7372(4) 1.0021(4) .4483(3) .078(3) Uani 1.00000
C201 .9901(4) .8150(5) .5252(3) .080(3) Uani 1.00000
C202 1.0275(3) .6863(5) .5250(3) .078(3) Uani 1.00000
C203 1.0527(3) .6477(4) .6022(3) .077(3) Uani 1.00000
C204 1.0283(3) .7572(6) .6488(2) .076(3) Uani 1.00000
C205 .9907(3) .8598(4) .5992(3) .078(3) Uani 1.00000
H32a .44612 .35494 .42540 .16000 Uiso 1.00000
H32b .50441 .35286 .35043 .16000 Uiso 1.00000
H32c .51157 .23871 .40417 .16000 Uiso 1.00000
H42a .63643 .14606 .77489 .12500 Uiso .566(10)
H42b .76319 .14388 .77786 .12500 Uiso .566(10)
H42c .69275 .08566 .70745 .12500 Uiso .566(10)
H42'a .83679 .01297 .70430 .13200 Uiso .434(10)
H42'b .71798 .06732 .69600 .12500 Uiso .434(10)
H42'c .80399 .12548 .75777 .12500 Uiso .434(10)
H101 .62415 .92922 .52060 .10600 Uiso 1.00000
H102 .49290 .90351 .40259 .10700 Uiso 1.00000
H103 .59142 .98562 .28790 .09500 Uiso 1.00000
H104 .78589 1.05438 .33909 .09200 Uiso 1.00000
H105 .80152 1.01936 .48352 .10200 Uiso 1.00000
H201 .96892 .86570 .47969 .09800 Uiso 1.00000
H202 1.03241 .63012 .48050 .09400 Uiso 1.00000
H204 1.03491 .75937 .70430 .09600 Uiso 1.00000
H203 1.08214 .56316 .62005 .09700 Uiso 1.00000
H205 .96790 .94787 .61363 .10100 Uiso 1.00000

loop_
_atom_site_aniso_label
_atom_site_aniso_U_11
_atom_site_aniso_U_22
_atom_site_aniso_U_33
_atom_site_aniso_U_12
_atom_site_aniso_U_13
_atom_site_aniso_U_23
Ru1 .04390(16) .04433(16) .03912(15) .00019(11) .00608(11) .00315(11)
Ru2 .04072(16) .04720(16) .03988(16) -.01125(11) .00278(11) .00165(11)
C11 .065(3) .070(2) .054(2) .010(2) .0143(19) .013(2)
O11 .085(2) .135(3) .085(2) .040(2) .039(2) .020(2)
C12 .071(3) .060(2) .054(2) .003(2) -.001(2) .0034(18)
O12 .110(3) .089(2) .079(2) -.032(2) -.0184(19) -.0112(17)
C21 .053(2) .069(2) .0403(19) -.0148(18) .0033(16) -.0030(17)
O21 .068(2) .114(3) .0667(19) -.0033(15) .0234(16) -.0198(16)
C31 .051(2) .0423(18) .067(2) -.0112(16) .0053(18) -.0036(17)
O31 .101(2) .0577(16) .089(2) -.0311(17) -.0064(17) .0094(16)
O32 .094(2) .0692(18) .086(2) -.0369(16) -.0351(17) .0142(15)
C32 .104(4) .092(3) .117(4) -.049(3) -.046(3) .005(3)
C41 .116(4) .077(3) .074(3) -.047(3) -.027(3) .029(3)
O41 .109(3) .075(2) .170(4) .004(2) -.003(3) .056(2)
O42 .170(4) .077(2) .079(2) -.044(2) .039(2) .0107(17)
C42 .140(10) .083(6) .065(5) -.049(6) .022(5) .025(4)
C42' .147(13) .042(6) .163(14) .001(7) -.028(11) .024(7)
C1 .0393(16) .0459(17) .0374(16) -.0034(13) .0064(13) -.0026(13)
C2 .0383(16) .0475(18) .0408(17) -.0072(13) .0057(13) -.0028(14)
C3 .0435(17) .0439(17) .0482(18) -.0032(13) .0079(14) .0017(14)
C4 .053(2) .050(2) .052(2) -.0094(15) .0050(16) .0091(16)
C5 .056(2) .056(2) .048(2) -.0115(16) .0005(16) .0066(16)
O5 .098(2) .080(2) .0543(16) -.0223(16) -.0165(15) .0188(14)
C101 .119(4) .063(3) .073(3) .033(3) .042(3) .002(2)
C102 .045(2) .058(3) .163(5) .0068(18) .032(3) .008(3)
C103 .086(3) .060(2) .072(3) .019(2) -.015(2) .013(2)
C104 .074(3) .052(2) .100(3) -.003(2) .028(3) .014(2)
C105 .083(3) .057(3) .090(3) .010(2) -.011(3) -.018(2)
C201 .055(3) .094(4) .091(4) -.030(2) .012(2) .023(3)
C202 .049(2) .116(4) .072(3) -.025(2) .018(2) -.017(3)
C203 .043(2) .080(3) .105(4) -.009(2) -.005(2) .015(3)
C204 .052(2) .120(4) .055(2) -.034(3) -.0028(19) -.008(3)
C205 .058(2) .066(3) .110(4) -.030(2) .012(2) -.010(3)

loop_
_atom_type_symbol
_atom_type_oxidation_number
_atom_type_number_in_cell
_atom_type_scat_dispersion_real
_atom_type_scat_dispersion_imag
_atom_type_scat_source
C 0 88 .002 .002 'Int Tables Vol IV Tables 2.2B and 2.3.1'
H 0 64 0 0 'Int Tables Vol IV Tables 2.2B and 2.3.1'
O 0 32 .008 .006 'Int Tables Vol IV Tables 2.2B and 2.3.1'
Ru 0 8 -1.42 .836 'Int Tables Vol IV Tables 2.2B and 2.3.1'

loop_
_geom_angle_atom_site_label_1
_geom_angle_atom_site_label_2
_geom_angle_atom_site_label_3
_geom_angle
C11 Ru1 C12 89.99(18)
C11 Ru1 C1 87.15(15)
C11 Ru1 C101 146.2(2)
C11 Ru1 C102 154.0(2)
C11 Ru1 C103 116.66(18)
C11 Ru1 C104 97.47(18)
C11 Ru1 C105 111.58(18)
C12 Ru1 C1 88.49(14)
C12 Ru1 C101 123.8(2)
C12 Ru1 C102 95.38(17)
C12 Ru1 C103 100.38(16)
C12 Ru1 C104 133.12(17)
C12 Ru1 C105 155.36(17)
C1 Ru1 C101 94.43(15)
C1 Ru1 C102 118.34(18)
C1 Ru1 C103 154.30(15)
C1 Ru1 C104 137.87(15)
C1 Ru1 C105 103.79(15)
C101 Ru1 C102 36.1(2)
C101 Ru1 C103 60.55(16)
C101 Ru1 C104 59.78(18)
C101 Ru1 C105 35.4(2)
C102 Ru1 C103 37.3(2)
C102 Ru1 C104 60.76(16)
C102 Ru1 C105 60.01(17)
C103 Ru1 C104 35.89(16)
C103 Ru1 C105 59.95(16)
C104 Ru1 C105 35.89(18)
C21 Ru2 C1 90.65(13)
C21 Ru2 C2 93.70(14)
C21 Ru2 C5 85.99(16)
C21 Ru2 C201 122.26(18)
C21 Ru2 C202 156.34(18)
C21 Ru2 C203 140.93(17)
C21 Ru2 C204 106.16(16)
C21 Ru2 C205 98.17(17)
C1 Ru2 C2 32.37(11)
C1 Ru2 C5 107.87(12)
C1 Ru2 C201 91.30(14)
C1 Ru2 C202 95.05(14)
C1 Ru2 C203 127.88(15)
C1 Ru2 C204 150.77(14)
C1 Ru2 C205 119.00(15)
C2 Ru2 C5 75.95(12)
C2 Ru2 C201 116.10(15)
C2 Ru2 C202 103.37(14)
C2 Ru2 C203 121.80(14)
C2 Ru2 C204 158.62(16)
C2 Ru2 C205 149.37(16)
C5 Ru2 C201 146.19(15)
C5 Ru2 C202 113.79(16)
C5 Ru2 C203 87.43(16)
C5 Ru2 C204 97.21(16)
C5 Ru2 C205 132.80(16)
C201 Ru2 C202 34.86(18)
C201 Ru2 C203 59.08(17)
C201 Ru2 C204 59.54(17)
C201 Ru2 C205 35.1(2)
C202 Ru2 C203 35.92(17)
C202 Ru2 C204 60.37(16)
C202 Ru2 C205 59.10(18)
C203 Ru2 C204 36.91(18)
C203 Ru2 C205 60.23(16)
C204 Ru2 C205 36.35(18)
Ru1 C11 O11 178.8(3)
Ru1 C12 O12 175.3(4)
Ru2 C21 O21 178.0(3)
O31 C31 O32 123.0(3)
O31 C31 C3 124.5(3)
O32 C31 C3 112.6(3)
C31 O32 C32 115.2(3)
O32 C32 H32a 107.5(4)
O32 C32 H32b 109.0(5)
O32 C32 H32c 123.1(5)
H32a C32 H32b 106.4(5)
H32a C32 H32c 103.5(5)
H32b C32 H32c 106.1(5)
O41 C41 O42 123.6(5)
O41 C41 C4 121.4(5)
O42 C41 C4 114.9(4)
C41 O41 C42' 105.5(7)
C41 O42 C42 109.6(5)
O42 C42 C42' 96.4(7)
O42 C42 H42a 113.7(9)
O42 C42 H42b 111.9(9)
O42 C42 H42c 109.1(7)
O42 C42 H42'b 106.9(6)
O42 C42 H42'c 104.2(7)
C42' C42 H42a 148.5(10)
C42' C42 H42b 62.8(8)
C42' C42 H42c 52.1(7)
C42' C42 H42'b 38.1(6)
C42' C42 H42'c 36.4(6)
H42a C42 H42b 110.5(8)
H42a C42 H42c 106.5(10)
H42a C42 H42'b 118.9(9)
H42a C42 H42'c 133.8(8)
H42b C42 H42c 104.6(9)
H42b C42 H42'b 93.2(8)
H42b C42 H42'c 26.8(3)
H42c C42 H42'b 14.1(2)
H42c C42 H42'c 83.8(7)
H42'b C42 H42'c 70.5(5)
O41 C42' C42 104.7(8)
O41 C42' H42b 116.1(7)
O41 C42' H42c 111.4(10)
O41 C42' H42'a 115.8(15)
O41 C42' H42'b 111.5(12)
O41 C42' H42'c 113.4(9)
C42 C42' H42b 35.3(5)
C42 C42' H42c 37.8(5)
C42 C42' H42'a 139.2(14)
C42 C42' H42'b 53.9(8)
C42 C42' H42'c 56.1(8)
H42b C42' H42c 67.9(8)
H42b C42' H42'a 119.7(14)
H42b C42' H42'b 82.7(11)
H42b C42' H42'c 21.3(4)
H42c C42' H42'a 116.8(11)
H42c C42' H42'b 16.1(3)
H42c C42' H42'c 88.8(12)
H42'a C42' H42'b 104.5(11)
H42'a C42' H42'c 107.5(14)
H42'b C42' H42'c 102.9(16)
Ru1 C1 Ru2 131.93(14)
Ru1 C1 C2 160.6(2)
Ru2 C1 C2 67.42(18)
Ru2 C2 C1 80.2(2)
Ru2 C2 C3 116.6(2)
C1 C2 C3 161.4(3)
C31 C3 C2 122.6(3)
C31 C3 C4 121.3(3)
C2 C3 C4 115.9(3)
C41 C4 C3 125.2(3)
C41 C4 C5 119.7(3)
C3 C4 C5 115.1(3)
Ru2 C5 C4 116.3(2)
Ru2 C5 O5 124.3(3)
C4 C5 O5 119.4(3)
Ru1 C101 C102 71.7(3)
Ru1 C101 C105 73.0(3)
Ru1 C101 H101 121.9(3)
C102 C101 C105 109.3(5)
C102 C101 H101 123.5(6)
C105 C101 H101 127.1(5)
Ru1 C102 C101 72.2(3)
Ru1 C102 C103 71.9(3)
Ru1 C102 H102 121.0(3)
C101 C102 C103 106.7(4)
C101 C102 H102 126.6(6)
C103 C102 H102 126.8(6)
Ru1 C103 C102 70.7(2)
Ru1 C103 C104 72.1(2)
Ru1 C103 H103 122.2(3)
C102 C103 C104 106.9(4)
C102 C103 H103 125.4(5)
C104 C103 H103 127.7(5)
Ru1 C104 C103 72.1(2)
Ru1 C104 C105 72.4(2)
Ru1 C104 H104 121.3(3)
C103 C104 C105 108.5(4)
C103 C104 H104 125.9(5)
C105 C104 H104 125.5(4)
Ru1 C105 C101 71.6(3)
Ru1 C105 C104 71.7(2)
Ru1 C105 H105 121.4(3)
C101 C105 C104 108.5(4)
C101 C105 H105 124.7(5)
C104 C105 H105 126.7(5)
Ru2 C201 C202 73.2(3)
Ru2 C201 C205 71.1(3)
Ru2 C201 H201 123.6(3)
C202 C201 C205 110.0(4)
C202 C201 H201 124.3(5)
C205 C201 H201 125.7(5)
Ru2 C202 C201 71.9(3)
Ru2 C202 C203 70.4(2)
Ru2 C202 H202 120.8(3)
C201 C202 C203 107.4(4)
C201 C202 H202 126.9(5)
C203 C202 H202 125.6(5)
Ru2 C203 C202 73.7(2)
Ru2 C203 C204 70.0(2)
Ru2 C203 H203 122.4(3)
C202 C203 C204 107.2(4)
C202 C203 H203 126.4(5)
C204 C203 H203 126.4(5)
Ru2 C204 C203 73.1(2)
Ru2 C204 C205 73.1(2)
Ru2 C204 H204 118.3(3)
C203 C204 C205 107.2(4)
C203 C204 H204 126.2(5)
C205 C204 H204 126.6(5)
Ru2 C205 C201 73.8(3)
Ru2 C205 C204 70.5(3)
Ru2 C205 H205 121.0(3)
C201 C205 C204 108.2(4)
C201 C205 H205 124.8(5)
C204 C205 H205 127.0(5)
C42 H42b C42' 81.9(8)
C42 H42b H42'c 113.0(6)
C42' H42b H42'c 32.0(6)
C42 H42c C42' 90.1(9)
C42 H42c H42'b 131.0(6)
C42' H42c H42'b 41.0(6)
C42 H42'b C42' 88.1(9)
C42 H42'b H42c 34.9(5)
C42' H42'b H42c 123.0(8)
C42 H42'c C42' 87.5(10)
C42 H42'c H42b 40.3(3)
C42' H42'c H42b 126.7(9)

loop_
_geom_bond_atom_site_label_1
_geom_bond_atom_site_label_2
_geom_bond_distance
Ru1 C11 1.879(4)
Ru1 C12 1.870(4)
Ru1 C1 2.029(3)
Ru1 C101 2.228(5)
Ru1 C102 2.222(4)
Ru1 C103 2.237(4)
Ru1 C104 2.237(4)
Ru1 C105 2.246(4)
Ru2 C21 1.838(4)
Ru2 C1 2.300(3)
Ru2 C2 2.155(3)
Ru2 C5 2.088(4)
Ru2 C201 2.295(5)
Ru2 C202 2.311(5)
Ru2 C203 2.269(4)
Ru2 C204 2.228(4)
Ru2 C205 2.261(4)
C11 O11 1.136(6)
C12 O12 1.142(5)
C21 O21 1.143(5)
C31 O31 1.196(5)
C31 O32 1.309(5)
C31 C3 1.479(5)
O32 C32 1.453(6)
C32 H32a .990(6)
C32 H32b .953(6)
C32 H32c .907(5)
C41 O41 1.208(7)
C41 O42 1.269(7)
C41 C4 1.490(6)
O41 C42' 1.477(15)
O42 C42 1.489(10)
C42 C42' 1.64(2)
C42 H42a .932(10)
C42 H42b .956(10)
C42 H42c 1.004(9)
C42 H42'b 1.324(9)
C42 H42'c 1.362(11)
C42' H42b 1.471(17)
C42' H42c 1.294(16)
C42' H42'a .950(12)
C42' H42'b 1.010(16)
C42' H42'c .973(16)
C1 C2 1.250(4)
C2 C3 1.421(4)
C3 C4 1.352(4)
C4 C5 1.498(5)
C5 O5 1.216(4)
C101 C102 1.378(7)
C101 C105 1.360(8)
C101 H101 .979(5)
C102 C103 1.428(8)
C102 H102 .986(4)
C103 C104 1.379(6)
C103 H103 .973(4)
C104 C105 1.381(7)
C104 H104 1.003(5)
C105 H105 .969(5)
C201 C202 1.380(7)
C201 C205 1.373(8)
C201 H201 .962(5)
C202 C203 1.413(7)
C202 H202 .970(5)
C203 C204 1.424(7)
C203 H203 .968(4)
C204 C205 1.401(7)
C204 H204 .969(4)
C205 H205 .974(5)
H42b H42'c .66606(5)
H42c H42'b .42733(3)

loop_
_geom_contact_atom_site_label_1
_geom_contact_atom_site_label_2
_geom_contact_distance
_geom_contact_site_symmetry_2
Ru1 Ru2 3.9549(5) .
Ru1 O11 3.015(4) .
Ru1 O12 3.010(3) .
Ru1 C2 3.234(3) .
Ru1 H101 2.8673(3) .
Ru1 H102 2.8581(4) .
Ru1 H103 2.8756(3) .
Ru1 H104 2.8882(4) .
Ru1 H105 2.8727(3) .
Ru2 O21 2.980(3) .
Ru2 C3 3.067(3) .
Ru2 C4 3.062(3) .
Ru2 O5 2.949(3) .
Ru2 H201 2.9389(3) .
Ru2 H202 2.9288(3) .
Ru2 H204 2.8198(3) .
Ru2 H203 2.9058(4) .
Ru2 H205 2.8858(4) .
C11 C12 2.651(6) .
C11 C1 2.695(5) .
O11 H204 2.685(4) '4 564'
C12 C1 2.723(5) .
O12 O21 3.121(5) '4 564'
O12 O32 3.023(4) .
O12 H32b 2.699(3) .
O12 H42a 2.652(3) '4 554'
O12 H103 2.700(3) '2 645'
C21 C1 2.960(5) .
C21 C2 2.921(5) .
C21 C5 2.683(5) .
O21 H42'a 2.677(3) '1 565'
O21 H42'b 2.611(3) '1 565'
C31 C32 2.334(6) .
C31 C41 2.986(6) .
C31 C2 2.543(5) .
C31 C4 2.469(5) .
C31 H32c 2.607(3) .
O31 O32 2.202(4) .
O31 C32 2.600(6) .
O31 C41 2.747(6) .
O31 O41 3.153(5) .
O31 O42 3.145(5) .
O31 C3 2.371(4) .
O31 C4 2.865(4) .
O31 H32c 2.481(3) .
O31 H102 2.460(3) '3 666'
O32 C2 2.746(4) .
O32 C3 2.321(4) .
O32 H32a 1.988(3) .
O32 H32b 1.980(3) .
O32 H32c 2.091(3) .
C41 C42 2.257(11) .
C41 C42' 2.144(13) .
C41 C3 2.524(6) .
C41 C5 2.584(6) .
C41 O5 2.845(6) .
C41 H42b 2.553(5) .
C41 H42c 2.425(5) .
C41 H42'b 2.415(5) .
C41 H42'c 2.405(5) .
O41 O42 2.183(6) .
O41 C42 2.469(11) .
O41 C4 2.357(5) .
O41 H42b 2.502(5) .
O41 H42c 2.291(4) .
O41 H42'a 2.076(4) .
O41 H42'b 2.072(4) .
O41 H42'c 2.067(5) .
O42 C42' 2.334(13) .
O42 C4 2.329(5) .
O42 H42a 2.050(4) .
O42 H42b 2.047(3) .
O42 H42c 2.050(3) .
O42 H42'b 2.262(3) .
O42 H42'c 2.251(3) .
C42 H42'a 2.439(10) .
C42' H42a 2.481(17) .
C1 C3 2.636(4) .
C2 C4 2.351(4) .
C2 C5 2.611(4) .
C3 C5 2.407(5) .
C4 O5 2.348(4) .
O5 H104 2.655(3) '4 565'
C101 C103 2.251(6) .
C101 C104 2.225(7) .
C101 H102 2.120(6) .
C101 H105 2.071(6) .
C102 C104 2.255(6) .
C102 C105 2.234(6) .
C102 H101 2.085(6) .
C102 H103 2.143(7) .
C103 C105 2.240(6) .
C103 H102 2.167(5) .
C103 H104 2.128(5) .
C104 H103 2.118(4) .
C104 H105 2.109(5) .
C105 H101 2.101(5) .
C105 H104 2.127(5) .
C201 C203 2.251(7) .
C201 C204 2.247(7) .
C201 H202 2.111(5) .
C201 H205 2.088(5) .
C202 C204 2.284(6) .
C202 C205 2.256(7) .
C202 H201 2.079(5) .
C202 H203 2.134(5) .
C203 C205 2.273(6) .
C203 H202 2.130(5) .
C203 H204 2.144(5) .
C204 H203 2.145(5) .
C204 H205 2.133(5) .
C205 H201 2.086(6) .
C205 H204 2.126(5) .
H32a H32b 1.55613(13) .
H32a H32c 1.49058(11) .
H32b H32c 1.48631(12) .
H32b H42a 2.19000(18) '4 554'
H42a H42b 1.55127(18) .
H42a H42c 1.55128(11) .
H42a H42'b 1.95352(14) .
H42a H42'c 2.1169(2) .
H42b H42c 1.55119(11) .
H42b H42'a 2.11078(14) .
H42b H42'b 1.67561(13) .
H42c H42'a 1.91977(19) .
H42c H42'c 1.60201(13) .
H42'a H42'b 1.55130(16) .
H42'a H42'c 1.55134(11) .
H42'b H42'c 1.55137(11) .
